data_4500712
loop_
_publ_author_name
'Wang, Xinjiao'
'Vogel, Carola S.'
'Heinemann, Frank W.'
'Wasserscheid, Peter'
'Meyer, Karsten'

_publ_section_title
;
 Solid-State Structures of Double-Long-Chain Imidazolium Ionic Liquids:
 Influence of Anion Shape on Cation Geometry and Crystal Packing
;
_journal_issue 5
_journal_name_full 'Crystal Growth &amp; Design'
_journal_page_first 1974
_journal_paper_doi 10.1021/cg200169u
_journal_volume 11
_journal_year 2011
_chemical_formula_moiety 'C27 H53 N2, I5'
_chemical_formula_sum 'C27 H53 I5 N2'
_chemical_formula_weight 1040.21
_chemical_name_systematic
; 
 ? 
;
_space_group_IT_number 14
_symmetry_cell_setting monoclinic
_symmetry_space_group_name_Hall '-P 2yn'
_symmetry_space_group_name_H-M 'P 1 21/n 1'
_atom_sites_solution_hydrogens geom
_atom_sites_solution_primary direct
_atom_sites_solution_secondary difmap
_audit_creation_method SHELXL-97
_cell_angle_alpha 90.00
_cell_angle_beta 92.528(9)
_cell_angle_gamma 90.00
_cell_formula_units_Z 8
_cell_length_a 5.2631(4)
_cell_length_b 41.705(5)
_cell_length_c 33.069(4)
_cell_measurement_reflns_used 94
_cell_measurement_temperature 150(2)
_cell_measurement_theta_max 20.00
_cell_measurement_theta_min 6.00
_cell_volume 7251.5(14)
_computing_cell_refinement 'EVALCCD (Duisenberg, 2003)'
_computing_data_collection 'COLLECT (Bruker-Nonius, 2002)'
_computing_data_reduction 'EVALCCD (Duisenberg, 2003)'
_computing_molecular_graphics 'SHELXTL 6.12 (Bruker AXS, 2002)'
_computing_publication_material 'SHELXTL 6.12 (Bruker AXS, 2002)'
_computing_structure_refinement 'SHELXTL 6.12 (Bruker AXS, 2002)'
_computing_structure_solution 'SHELXTL 6.12 (Bruker AXS, 2002)'
_diffrn_ambient_temperature 150(2)
_diffrn_detector_area_resol_mean 9
_diffrn_measured_fraction_theta_full 0.998
_diffrn_measured_fraction_theta_max 0.998
_diffrn_measurement_device_type 'Bruker-Nonius KappaCCD'
_diffrn_measurement_method
;
 \f- and \w-rotations with 0.60 \% and 144 sec per frame
;
_diffrn_radiation_monochromator graphite
_diffrn_radiation_source 'fine-focus sealed tube'
_diffrn_radiation_type MoK\a
_diffrn_radiation_wavelength 0.71073
_diffrn_reflns_av_R_equivalents 0.1374
_diffrn_reflns_av_sigmaI/netI 0.0610
_diffrn_reflns_limit_h_max 6
_diffrn_reflns_limit_h_min -6
_diffrn_reflns_limit_k_max 53
_diffrn_reflns_limit_k_min -53
_diffrn_reflns_limit_l_max 42
_diffrn_reflns_limit_l_min -42
_diffrn_reflns_number 130222
_diffrn_reflns_theta_full 27.10
_diffrn_reflns_theta_max 27.10
_diffrn_reflns_theta_min 3.23
_exptl_absorpt_coefficient_mu 4.306
_exptl_absorpt_correction_T_max 0.879
_exptl_absorpt_correction_T_min 0.605
_exptl_absorpt_correction_type integration
_exptl_absorpt_process_details
;
 Gaussian integration (Coppens, 1970)
;
_exptl_crystal_colour 'red brown'
_exptl_crystal_density_diffrn 1.906
_exptl_crystal_density_method 'not measured'
_exptl_crystal_description plate
_exptl_crystal_F_000 3952
_exptl_crystal_size_max 0.14
_exptl_crystal_size_mid 0.08
_exptl_crystal_size_min 0.03
_refine_diff_density_max 1.091
_refine_diff_density_min -0.896
_refine_diff_density_rms 0.142
_refine_ls_extinction_method none
_refine_ls_goodness_of_fit_ref 1.016
_refine_ls_hydrogen_treatment constr
_refine_ls_matrix_type full
_refine_ls_number_parameters 617
_refine_ls_number_reflns 15971
_refine_ls_number_restraints 0
_refine_ls_restrained_S_all 1.016
_refine_ls_R_factor_all 0.0868
_refine_ls_R_factor_gt 0.0400
_refine_ls_shift/su_max 0.003
_refine_ls_shift/su_mean 0.000
_refine_ls_structure_factor_coef Fsqd
_refine_ls_weighting_details 'calc w=1/[\s^2^(Fo^2^)+(0.0450P)^2^+1.8094P] where P=(Fo^2^+2Fc^2^)/3'
_refine_ls_weighting_scheme calc
_refine_ls_wR_factor_gt 0.0910
_refine_ls_wR_factor_ref 0.1071
_reflns_number_gt 9489
_reflns_number_total 15971
_reflns_threshold_expression >2sigma(I)
_cod_data_source_file cg200169u_si_003.cif
_cod_data_source_block xw0906
_cod_original_sg_symbol_Hall -P2yn
_cod_original_sg_symbol_H-M P2(1)/n
_cod_database_code 4500712

loop_
_symmetry_equiv_pos_as_xyz
'x, y, z'
'-x+1/2, y+1/2, -z+1/2'
'-x, -y, -z'
'x-1/2, -y-1/2, z-1/2'

loop_
_atom_site_label
_atom_site_type_symbol
_atom_site_fract_x
_atom_site_fract_y
_atom_site_fract_z
_atom_site_U_iso_or_equiv
_atom_site_adp_type
_atom_site_occupancy
_atom_site_symmetry_multiplicity
_atom_site_calc_flag
_atom_site_refinement_flags
I1 I 0.35499(7) 0.749691(8) 0.808809(10) 0.03753(10) Uani 1 1 d .
I2 I 0.67826(7) 0.808227(8) 0.842429(9) 0.03662(10) Uani 1 1 d .
I4 I 0.67566(7) 0.692197(8) 0.842208(10) 0.03687(10) Uani 1 1 d .
I3 I 0.95873(8) 0.860202(9) 0.870691(11) 0.04760(11) Uani 1 1 d .
I5 I 0.96047(8) 0.640238(9) 0.870969(11) 0.05106(12) Uani 1 1 d .
I6 I 0.10816(7) 0.737456(9) 0.559017(10) 0.03751(10) Uani 1 1 d .
I7 I 0.42542(7) 0.795901(8) 0.590866(9) 0.03554(10) Uani 1 1 d .
I8 I 0.70785(8) 0.848468(9) 0.618073(11) 0.04859(11) Uani 1 1 d .
I9 I 0.43041(7) 0.679443(9) 0.594036(10) 0.03761(10) Uani 1 1 d .
I10 I 0.70977(8) 0.627800(10) 0.623729(11) 0.05097(12) Uani 1 1 d .
N1 N -0.1137(8) 0.76411(9) 0.70663(12) 0.0248(9) Uani 1 1 d .
N2 N -0.1039(7) 0.71240(9) 0.70838(11) 0.0239(9) Uani 1 1 d .
C1 C -0.1397(9) 0.73867(11) 0.73008(14) 0.0246(11) Uani 1 1 d .
H1A H -0.1777 0.7391 0.7579 0.029 Uiso 1 1 calc R
C2 C -0.0541(10) 0.72148(11) 0.66942(14) 0.0316(12) Uani 1 1 d .
H2A H -0.0219 0.7076 0.6474 0.038 Uiso 1 1 calc R
C3 C -0.0600(11) 0.75363(12) 0.66858(15) 0.0347(13) Uani 1 1 d .
H3A H -0.0319 0.7668 0.6458 0.042 Uiso 1 1 calc R
C4 C -0.1282(9) 0.79786(11) 0.72036(15) 0.0282(11) Uani 1 1 d .
H4A H -0.1938 0.7984 0.7480 0.034 Uiso 1 1 calc R
H4B H -0.2490 0.8098 0.7021 0.034 Uiso 1 1 calc R
C5 C 0.1298(9) 0.81416(11) 0.72071(14) 0.0301(11) Uani 1 1 d .
H5A H 0.1886 0.8154 0.6927 0.036 Uiso 1 1 calc R
H5B H 0.2546 0.8012 0.7370 0.036 Uiso 1 1 calc R
C6 C 0.1167(9) 0.84778(11) 0.73839(14) 0.0316(12) Uani 1 1 d .
H6A H 0.0439 0.8466 0.7654 0.038 Uiso 1 1 calc R
H6B H 0.0012 0.8610 0.7208 0.038 Uiso 1 1 calc R
C7 C 0.3759(9) 0.86401(11) 0.74231(14) 0.0272(11) Uani 1 1 d .
H7A H 0.4454 0.8660 0.7151 0.033 Uiso 1 1 calc R
H7B H 0.4934 0.8503 0.7589 0.033 Uiso 1 1 calc R
C8 C 0.3658(9) 0.89720(11) 0.76166(14) 0.0287(11) Uani 1 1 d .
H8A H 0.2553 0.9112 0.7443 0.034 Uiso 1 1 calc R
H8B H 0.2872 0.8953 0.7882 0.034 Uiso 1 1 calc R
C9 C 0.6239(9) 0.91299(11) 0.76785(14) 0.0275(11) Uani 1 1 d .
H9A H 0.7062 0.9140 0.7415 0.033 Uiso 1 1 calc R
H9B H 0.7320 0.8995 0.7863 0.033 Uiso 1 1 calc R
C10 C 0.6101(9) 0.94673(11) 0.78538(14) 0.0294(12) Uani 1 1 d .
H10A H 0.5055 0.9603 0.7665 0.035 Uiso 1 1 calc R
H10B H 0.5230 0.9457 0.8113 0.035 Uiso 1 1 calc R
C11 C 0.8681(9) 0.96265(11) 0.79288(14) 0.0270(11) Uani 1 1 d .
H11A H 0.9716 0.9493 0.8121 0.032 Uiso 1 1 calc R
H11B H 0.9565 0.9633 0.7671 0.032 Uiso 1 1 calc R
C12 C 0.8533(9) 0.99641(11) 0.80962(15) 0.0308(12) Uani 1 1 d .
H12A H 0.7600 0.9957 0.8350 0.037 Uiso 1 1 calc R
H12B H 0.7532 1.0098 0.7900 0.037 Uiso 1 1 calc R
C13 C 1.1093(9) 1.01244(11) 0.81841(14) 0.0293(11) Uani 1 1 d .
H13A H 1.2084 0.9994 0.8385 0.035 Uiso 1 1 calc R
H13B H 1.2042 1.0128 0.7932 0.035 Uiso 1 1 calc R
C14 C 1.0898(9) 1.04643(11) 0.83442(15) 0.0306(12) Uani 1 1 d .
H14A H 0.9947 1.0461 0.8596 0.037 Uiso 1 1 calc R
H14B H 0.9915 1.0596 0.8143 0.037 Uiso 1 1 calc R
C15 C 1.3469(10) 1.06218(13) 0.84323(17) 0.0459(15) Uani 1 1 d .
H15A H 1.3217 1.0843 0.8522 0.069 Uiso 1 1 calc R
H15B H 1.4440 1.0622 0.8186 0.069 Uiso 1 1 calc R
H15C H 1.4408 1.0502 0.8646 0.069 Uiso 1 1 calc R
C16 C -0.1077(9) 0.67926(11) 0.72412(14) 0.0280(11) Uani 1 1 d .
H16A H -0.2089 0.6656 0.7050 0.034 Uiso 1 1 calc R
H16B H -0.1921 0.6791 0.7503 0.034 Uiso 1 1 calc R
C17 C 0.1577(9) 0.66522(11) 0.73017(15) 0.0306(12) Uani 1 1 d .
H17A H 0.2423 0.6650 0.7040 0.037 Uiso 1 1 calc R
H17B H 0.2599 0.6788 0.7493 0.037 Uiso 1 1 calc R
C18 C 0.1457(9) 0.63145(11) 0.74657(15) 0.0314(12) Uani 1 1 d .
H18A H 0.0488 0.6179 0.7267 0.038 Uiso 1 1 calc R
H18B H 0.0510 0.6318 0.7718 0.038 Uiso 1 1 calc R
C19 C 0.4046(9) 0.61613(11) 0.75554(14) 0.0282(11) Uani 1 1 d .
H19A H 0.4971 0.6150 0.7301 0.034 Uiso 1 1 calc R
H19B H 0.5041 0.6300 0.7747 0.034 Uiso 1 1 calc R
C20 C 0.3885(9) 0.58266(11) 0.77338(14) 0.0294(11) Uani 1 1 d .
H20A H 0.2970 0.5839 0.7989 0.035 Uiso 1 1 calc R
H20B H 0.2872 0.5689 0.7543 0.035 Uiso 1 1 calc R
C21 C 0.6449(9) 0.56693(11) 0.78216(14) 0.0295(11) Uani 1 1 d .
H21A H 0.7428 0.5800 0.8024 0.035 Uiso 1 1 calc R
H21B H 0.7402 0.5667 0.7570 0.035 Uiso 1 1 calc R
C22 C 0.6273(9) 0.53287(11) 0.79798(14) 0.0277(11) Uani 1 1 d .
H22A H 0.5265 0.5199 0.7781 0.033 Uiso 1 1 calc R
H22B H 0.5352 0.5331 0.8234 0.033 Uiso 1 1 calc R
C23 C 0.8859(9) 0.51683(11) 0.80600(15) 0.0285(11) Uani 1 1 d .
H23A H 0.9873 0.5299 0.8258 0.034 Uiso 1 1 calc R
H23B H 0.9777 0.5164 0.7805 0.034 Uiso 1 1 calc R
C24 C 0.8673(9) 0.48254(11) 0.82217(14) 0.0290(11) Uani 1 1 d .
H24A H 0.7747 0.4830 0.8476 0.035 Uiso 1 1 calc R
H24B H 0.7657 0.4696 0.8023 0.035 Uiso 1 1 calc R
C25 C 1.1219(9) 0.46619(11) 0.83042(14) 0.0287(11) Uani 1 1 d .
H25A H 1.2229 0.4790 0.8506 0.034 Uiso 1 1 calc R
H25B H 1.2155 0.4659 0.8051 0.034 Uiso 1 1 calc R
C26 C 1.1007(9) 0.43205(11) 0.84602(15) 0.0322(12) Uani 1 1 d .
H26A H 1.0089 0.4323 0.8715 0.039 Uiso 1 1 calc R
H26B H 0.9983 0.4193 0.8260 0.039 Uiso 1 1 calc R
C27 C 1.3548(10) 0.41586(13) 0.85372(16) 0.0440(14) Uani 1 1 d .
H27A H 1.3280 0.3937 0.8624 0.066 Uiso 1 1 calc R
H27B H 1.4524 0.4274 0.8750 0.066 Uiso 1 1 calc R
H27C H 1.4488 0.4159 0.8288 0.066 Uiso 1 1 calc R
N3 N -0.3565(7) 0.77602(9) 0.45766(11) 0.0218(9) Uani 1 1 d .
N4 N -0.3591(7) 0.72422(9) 0.45769(11) 0.0216(9) Uani 1 1 d .
C28 C -0.3841(9) 0.75005(10) 0.48020(15) 0.0239(11) Uani 1 1 d .
H28A H -0.4168 0.7500 0.5082 0.029 Uiso 1 1 calc R
C29 C -0.3095(10) 0.73410(12) 0.41919(15) 0.0334(13) Uani 1 1 d .
H29A H -0.2817 0.7206 0.3967 0.040 Uiso 1 1 calc R
C30 C -0.3076(10) 0.76633(11) 0.41923(14) 0.0301(12) Uani 1 1 d .
H30A H -0.2779 0.7798 0.3968 0.036 Uiso 1 1 calc R
C31 C -0.3623(9) 0.80927(11) 0.47238(14) 0.0280(11) Uani 1 1 d .
H31A H -0.4493 0.8099 0.4983 0.034 Uiso 1 1 calc R
H31B H -0.4620 0.8226 0.4526 0.034 Uiso 1 1 calc R
C32 C -0.0987(9) 0.82348(11) 0.47866(14) 0.0300(12) Uani 1 1 d .
H32A H -0.0120 0.8233 0.4527 0.036 Uiso 1 1 calc R
H32B H 0.0021 0.8102 0.4983 0.036 Uiso 1 1 calc R
C33 C -0.1107(9) 0.85785(11) 0.49442(15) 0.0305(12) Uani 1 1 d .
H33A H -0.2065 0.8711 0.4742 0.037 Uiso 1 1 calc R
H33B H -0.2058 0.8580 0.5196 0.037 Uiso 1 1 calc R
C34 C 0.1485(9) 0.87287(11) 0.50306(16) 0.0340(12) Uani 1 1 d .
H34A H 0.2424 0.8734 0.4778 0.041 Uiso 1 1 calc R
H34B H 0.2463 0.8594 0.5229 0.041 Uiso 1 1 calc R
C35 C 0.1303(9) 0.90686(11) 0.51969(15) 0.0308(12) Uani 1 1 d .
H35A H 0.0374 0.9062 0.5451 0.037 Uiso 1 1 calc R
H35B H 0.0300 0.9201 0.5000 0.037 Uiso 1 1 calc R
C36 C 0.3879(9) 0.92279(11) 0.52824(15) 0.0315(12) Uani 1 1 d .
H36A H 0.4847 0.9224 0.5033 0.038 Uiso 1 1 calc R
H36B H 0.4845 0.9102 0.5491 0.038 Uiso 1 1 calc R
C37 C 0.3680(9) 0.95765(11) 0.54281(14) 0.0277(11) Uani 1 1 d .
H37A H 0.2691 0.9702 0.5222 0.033 Uiso 1 1 calc R
H37B H 0.2739 0.9581 0.5681 0.033 Uiso 1 1 calc R
C38 C 0.6273(9) 0.97360(12) 0.55065(15) 0.0335(12) Uani 1 1 d .
H38A H 0.7275 0.9609 0.5710 0.040 Uiso 1 1 calc R
H38B H 0.7205 0.9736 0.5253 0.040 Uiso 1 1 calc R
C39 C 0.6046(9) 1.00786(11) 0.56568(14) 0.0277(11) Uani 1 1 d .
H39A H 0.5102 1.0078 0.5909 0.033 Uiso 1 1 calc R
H39B H 0.5044 1.0205 0.5452 0.033 Uiso 1 1 calc R
C40 C 0.8600(9) 1.02421(11) 0.57386(14) 0.0297(12) Uani 1 1 d .
H40A H 0.9543 1.0242 0.5486 0.036 Uiso 1 1 calc R
H40B H 0.9601 1.0116 0.5943 0.036 Uiso 1 1 calc R
C41 C 0.8384(9) 1.05860(11) 0.58891(15) 0.0335(12) Uani 1 1 d .
H41A H 0.7384 1.0713 0.5685 0.040 Uiso 1 1 calc R
H41B H 0.7447 1.0586 0.6142 0.040 Uiso 1 1 calc R
C42 C 1.0951(10) 1.07457(13) 0.59686(17) 0.0450(15) Uani 1 1 d .
H42A H 1.0699 1.0965 0.6067 0.067 Uiso 1 1 calc R
H42B H 1.1867 1.0753 0.5717 0.067 Uiso 1 1 calc R
H42C H 1.1944 1.0623 0.6173 0.067 Uiso 1 1 calc R
C43 C -0.3682(9) 0.69067(11) 0.47198(14) 0.0289(11) Uani 1 1 d .
H43A H -0.4923 0.6785 0.4546 0.035 Uiso 1 1 calc R
H43B H -0.4282 0.6904 0.4999 0.035 Uiso 1 1 calc R
C44 C -0.1133(9) 0.67435(11) 0.47139(14) 0.0260(11) Uani 1 1 d .
H44A H 0.0156 0.6876 0.4863 0.031 Uiso 1 1 calc R
H44B H -0.0620 0.6723 0.4431 0.031 Uiso 1 1 calc R
C45 C -0.1219(10) 0.64133(11) 0.49067(15) 0.0318(12) Uani 1 1 d .
H45A H -0.2408 0.6276 0.4743 0.038 Uiso 1 1 calc R
H45B H -0.1892 0.6434 0.5180 0.038 Uiso 1 1 calc R
C46 C 0.1372(9) 0.62501(11) 0.49411(14) 0.0260(11) Uani 1 1 d .
H46A H 0.2014 0.6221 0.4666 0.031 Uiso 1 1 calc R
H46B H 0.2581 0.6391 0.5095 0.031 Uiso 1 1 calc R
C47 C 0.1292(9) 0.59252(11) 0.51497(15) 0.0302(12) Uani 1 1 d .
H47A H 0.0547 0.5953 0.5417 0.036 Uiso 1 1 calc R
H47B H 0.0151 0.5782 0.4987 0.036 Uiso 1 1 calc R
C48 C 0.3868(9) 0.57635(11) 0.52105(14) 0.0297(12) Uani 1 1 d .
H48A H 0.4998 0.5904 0.5380 0.036 Uiso 1 1 calc R
H48B H 0.4636 0.5740 0.4944 0.036 Uiso 1 1 calc R
C49 C 0.3740(9) 0.54327(11) 0.54115(14) 0.0274(11) Uani 1 1 d .
H49A H 0.2929 0.5455 0.5674 0.033 Uiso 1 1 calc R
H49B H 0.2650 0.5291 0.5238 0.033 Uiso 1 1 calc R
C50 C 0.6334(9) 0.52744(11) 0.54831(14) 0.0285(11) Uani 1 1 d .
H50A H 0.7177 0.5259 0.5222 0.034 Uiso 1 1 calc R
H50B H 0.7405 0.5412 0.5666 0.034 Uiso 1 1 calc R
C51 C 0.6157(9) 0.49408(11) 0.56679(14) 0.0291(11) Uani 1 1 d .
H51A H 0.5299 0.4957 0.5928 0.035 Uiso 1 1 calc R
H51B H 0.5091 0.4804 0.5484 0.035 Uiso 1 1 calc R
C52 C 0.8731(9) 0.47797(11) 0.57442(15) 0.0310(12) Uani 1 1 d .
H52A H 0.9796 0.4915 0.5930 0.037 Uiso 1 1 calc R
H52B H 0.9597 0.4764 0.5485 0.037 Uiso 1 1 calc R
C53 C 0.8517(9) 0.44459(11) 0.59265(14) 0.0308(12) Uani 1 1 d .
H53A H 0.7659 0.4463 0.6186 0.037 Uiso 1 1 calc R
H53C H 0.7433 0.4312 0.5742 0.037 Uiso 1 1 calc R
C54 C 1.1057(9) 0.42783(12) 0.60024(16) 0.0398(13) Uani 1 1 d .
H54D H 1.0769 0.4062 0.6107 0.060 Uiso 1 1 calc R
H54A H 1.2099 0.4401 0.6201 0.060 Uiso 1 1 calc R
H54B H 1.1940 0.4264 0.5748 0.060 Uiso 1 1 calc R

loop_
_atom_site_aniso_label
_atom_site_aniso_U_11
_atom_site_aniso_U_22
_atom_site_aniso_U_33
_atom_site_aniso_U_23
_atom_site_aniso_U_13
_atom_site_aniso_U_12
I1 0.0401(2) 0.0436(2) 0.02875(19) 0.00023(14) 0.00007(16) 0.00124(16)
I2 0.0412(2) 0.0411(2) 0.02783(18) 0.00431(14) 0.00416(15) 0.00578(16)
I4 0.0439(2) 0.0377(2) 0.02919(18) -0.00458(14) 0.00402(15) -0.00575(16)
I3 0.0628(3) 0.0423(2) 0.0374(2) 0.00158(16) -0.00135(18) -0.00420(19)
I5 0.0720(3) 0.0384(2) 0.0422(2) -0.00230(16) -0.00389(19) 0.0059(2)
I6 0.0409(2) 0.0426(2) 0.02888(19) -0.00154(14) 0.00010(16) -0.00065(16)
I7 0.0420(2) 0.0375(2) 0.02732(17) 0.00327(14) 0.00323(15) 0.00648(15)
I8 0.0660(3) 0.0389(2) 0.0405(2) 0.00062(16) -0.00246(18) -0.00471(19)
I9 0.0431(2) 0.0408(2) 0.02919(18) -0.00501(14) 0.00547(15) -0.00521(16)
I10 0.0703(3) 0.0424(2) 0.0400(2) -0.00192(17) -0.00133(19) 0.0065(2)
N1 0.033(3) 0.019(3) 0.022(2) 0.0026(16) -0.0005(18) 0.0026(17)
N2 0.029(2) 0.022(2) 0.020(2) 0.0027(16) -0.0013(17) -0.0005(17)
C1 0.026(3) 0.027(3) 0.021(2) 0.001(2) 0.002(2) 0.000(2)
C2 0.051(4) 0.022(3) 0.022(3) -0.002(2) 0.007(2) 0.004(2)
C3 0.048(4) 0.031(3) 0.026(3) 0.002(2) 0.006(3) 0.004(2)
C4 0.034(3) 0.015(3) 0.036(3) -0.002(2) 0.005(2) 0.004(2)
C5 0.036(3) 0.022(3) 0.032(3) -0.002(2) 0.002(2) 0.000(2)
C6 0.034(3) 0.029(3) 0.032(3) -0.007(2) 0.000(2) -0.006(2)
C7 0.029(3) 0.021(3) 0.032(3) -0.006(2) 0.001(2) -0.001(2)
C8 0.036(3) 0.024(3) 0.026(3) -0.005(2) 0.000(2) -0.004(2)
C9 0.029(3) 0.021(3) 0.032(3) 0.002(2) -0.002(2) -0.002(2)
C10 0.025(3) 0.033(3) 0.030(3) -0.003(2) 0.000(2) -0.004(2)
C11 0.028(3) 0.025(3) 0.027(3) -0.001(2) -0.002(2) -0.004(2)
C12 0.029(3) 0.031(3) 0.033(3) -0.004(2) 0.000(2) -0.002(2)
C13 0.031(3) 0.026(3) 0.031(3) 0.001(2) -0.001(2) -0.001(2)
C14 0.028(3) 0.030(3) 0.034(3) -0.004(2) 0.002(2) -0.006(2)
C15 0.039(4) 0.040(4) 0.058(4) -0.006(3) -0.002(3) -0.011(3)
C16 0.032(3) 0.016(3) 0.036(3) 0.004(2) 0.007(2) 0.001(2)
C17 0.035(3) 0.018(3) 0.039(3) 0.002(2) 0.001(2) 0.000(2)
C18 0.037(3) 0.018(3) 0.039(3) 0.007(2) 0.003(2) 0.001(2)
C19 0.026(3) 0.025(3) 0.033(3) 0.001(2) 0.001(2) 0.001(2)
C20 0.032(3) 0.024(3) 0.032(3) 0.001(2) 0.001(2) 0.005(2)
C21 0.031(3) 0.026(3) 0.031(3) 0.004(2) 0.000(2) -0.001(2)
C22 0.029(3) 0.025(3) 0.030(3) 0.001(2) 0.003(2) 0.002(2)
C23 0.031(3) 0.017(3) 0.037(3) 0.003(2) -0.003(2) -0.003(2)
C24 0.025(3) 0.031(3) 0.032(3) 0.003(2) -0.002(2) 0.001(2)
C25 0.030(3) 0.029(3) 0.027(3) 0.000(2) -0.001(2) 0.002(2)
C26 0.033(3) 0.026(3) 0.036(3) 0.005(2) -0.007(2) 0.002(2)
C27 0.049(4) 0.035(3) 0.047(3) 0.004(3) -0.010(3) 0.013(3)
N3 0.026(2) 0.017(2) 0.023(2) -0.0008(16) 0.0038(17) -0.0007(16)
N4 0.026(2) 0.016(2) 0.023(2) 0.0015(16) 0.0014(17) 0.0005(16)
C28 0.027(3) 0.022(3) 0.023(3) 0.0008(19) -0.001(2) 0.001(2)
C29 0.043(4) 0.036(4) 0.021(3) -0.002(2) 0.004(2) -0.002(2)
C30 0.047(4) 0.022(3) 0.021(3) 0.0031(19) 0.002(2) 0.000(2)
C31 0.033(3) 0.019(3) 0.031(3) 0.000(2) 0.003(2) -0.001(2)
C32 0.030(3) 0.026(3) 0.033(3) 0.002(2) 0.001(2) 0.001(2)
C33 0.037(3) 0.017(3) 0.038(3) -0.004(2) 0.003(2) 0.000(2)
C34 0.033(3) 0.023(3) 0.046(3) -0.006(2) -0.003(2) -0.003(2)
C35 0.033(3) 0.026(3) 0.033(3) -0.007(2) 0.003(2) -0.002(2)
C36 0.034(3) 0.024(3) 0.036(3) -0.001(2) -0.002(2) 0.001(2)
C37 0.027(3) 0.027(3) 0.029(3) -0.006(2) 0.001(2) -0.001(2)
C38 0.033(3) 0.031(3) 0.036(3) 0.000(2) -0.007(2) -0.003(2)
C39 0.031(3) 0.020(3) 0.032(3) 0.000(2) -0.001(2) 0.000(2)
C40 0.030(3) 0.027(3) 0.032(3) -0.007(2) -0.001(2) -0.005(2)
C41 0.030(3) 0.027(3) 0.043(3) -0.002(2) -0.003(2) -0.002(2)
C42 0.041(4) 0.037(4) 0.056(4) -0.001(3) -0.008(3) -0.011(3)
C43 0.036(3) 0.020(3) 0.031(3) 0.005(2) 0.008(2) -0.001(2)
C44 0.023(3) 0.027(3) 0.029(3) -0.002(2) 0.001(2) 0.000(2)
C45 0.039(3) 0.023(3) 0.033(3) 0.006(2) 0.007(2) -0.003(2)
C46 0.025(3) 0.022(3) 0.031(3) -0.002(2) 0.002(2) 0.003(2)
C47 0.030(3) 0.026(3) 0.034(3) 0.004(2) 0.000(2) 0.002(2)
C48 0.034(3) 0.025(3) 0.030(3) 0.002(2) -0.003(2) 0.002(2)
C49 0.031(3) 0.026(3) 0.025(2) 0.001(2) 0.000(2) 0.005(2)
C50 0.031(3) 0.022(3) 0.031(3) 0.003(2) -0.005(2) 0.007(2)
C51 0.027(3) 0.027(3) 0.033(3) 0.002(2) -0.004(2) 0.004(2)
C52 0.029(3) 0.028(3) 0.036(3) 0.001(2) -0.002(2) -0.002(2)
C53 0.030(3) 0.030(3) 0.032(3) 0.002(2) -0.004(2) 0.005(2)
C54 0.034(3) 0.037(3) 0.048(3) 0.010(2) -0.004(3) 0.004(2)

loop_
_atom_type_symbol
_atom_type_description
_atom_type_scat_dispersion_real
_atom_type_scat_dispersion_imag
_atom_type_scat_source
C C 0.0033 0.0016 'International Tables Vol C Tables 4.2.6.8 and 6.1.1.4'
H H 0.0000 0.0000 'International Tables Vol C Tables 4.2.6.8 and 6.1.1.4'
N N 0.0061 0.0033 'International Tables Vol C Tables 4.2.6.8 and 6.1.1.4'
I I -0.4742 1.8119 'International Tables Vol C Tables 4.2.6.8 and 6.1.1.4'

loop_
_exptl_crystal_face_index_h
_exptl_crystal_face_index_k
_exptl_crystal_face_index_l
_exptl_crystal_face_perp_dist
1 0 0 0.070
-1 0 0 0.070
0 1 0 0.015
0 -1 0 0.015
0 0 1 0.042
0 0 -1 0.042
-1 -2 2 0.055

loop_
_geom_angle_atom_site_label_1
_geom_angle_atom_site_label_2
_geom_angle_atom_site_label_3
_geom_angle
I4 I1 I2 101.312(16)
I3 I2 I1 178.955(16)
I5 I4 I1 179.095(16)
I7 I6 I9 101.845(16)
I8 I7 I6 179.099(16)
I10 I9 I6 178.988(16)
C1 N1 C3 108.2(4)
C1 N1 C4 125.0(4)
C3 N1 C4 126.8(4)
C1 N2 C2 108.4(4)
C1 N2 C16 125.2(4)
C2 N2 C16 126.3(4)
N1 C1 N2 108.9(5)
N1 C1 H1A 125.6
N2 C1 H1A 125.6
C3 C2 N2 106.8(4)
C3 C2 H2A 126.6
N2 C2 H2A 126.6
C2 C3 N1 107.8(4)
C2 C3 H3A 126.1
N1 C3 H3A 126.1
N1 C4 C5 111.7(4)
N1 C4 H4A 109.3
C5 C4 H4A 109.3
N1 C4 H4B 109.3
C5 C4 H4B 109.3
H4A C4 H4B 107.9
C4 C5 C6 111.1(4)
C4 C5 H5A 109.4
C6 C5 H5A 109.4
C4 C5 H5B 109.4
C6 C5 H5B 109.4
H5A C5 H5B 108.0
C5 C6 C7 112.7(4)
C5 C6 H6A 109.0
C7 C6 H6A 109.0
C5 C6 H6B 109.0
C7 C6 H6B 109.0
H6A C6 H6B 107.8
C6 C7 C8 113.0(4)
C6 C7 H7A 109.0
C8 C7 H7A 109.0
C6 C7 H7B 109.0
C8 C7 H7B 109.0
H7A C7 H7B 107.8
C9 C8 C7 113.8(4)
C9 C8 H8A 108.8
C7 C8 H8A 108.8
C9 C8 H8B 108.8
C7 C8 H8B 108.8
H8A C8 H8B 107.7
C8 C9 C10 113.3(4)
C8 C9 H9A 108.9
C10 C9 H9A 108.9
C8 C9 H9B 108.9
C10 C9 H9B 108.9
H9A C9 H9B 107.7
C11 C10 C9 114.0(4)
C11 C10 H10A 108.7
C9 C10 H10A 108.7
C11 C10 H10B 108.7
C9 C10 H10B 108.7
H10A C10 H10B 107.6
C12 C11 C10 113.9(4)
C12 C11 H11A 108.8
C10 C11 H11A 108.8
C12 C11 H11B 108.8
C10 C11 H11B 108.8
H11A C11 H11B 107.7
C11 C12 C13 114.8(4)
C11 C12 H12A 108.6
C13 C12 H12A 108.6
C11 C12 H12B 108.6
C13 C12 H12B 108.6
H12A C12 H12B 107.6
C14 C13 C12 113.8(4)
C14 C13 H13A 108.8
C12 C13 H13A 108.8
C14 C13 H13B 108.8
C12 C13 H13B 108.8
H13A C13 H13B 107.7
C13 C14 C15 113.4(4)
C13 C14 H14A 108.9
C15 C14 H14A 108.9
C13 C14 H14B 108.9
C15 C14 H14B 108.9
H14A C14 H14B 107.7
C14 C15 H15A 109.5
C14 C15 H15B 109.5
H15A C15 H15B 109.5
C14 C15 H15C 109.5
H15A C15 H15C 109.5
H15B C15 H15C 109.5
N2 C16 C17 112.4(4)
N2 C16 H16A 109.1
C17 C16 H16A 109.1
N2 C16 H16B 109.1
C17 C16 H16B 109.1
H16A C16 H16B 107.9
C18 C17 C16 110.7(4)
C18 C17 H17A 109.5
C16 C17 H17A 109.5
C18 C17 H17B 109.5
C16 C17 H17B 109.5
H17A C17 H17B 108.1
C17 C18 C19 114.2(4)
C17 C18 H18A 108.7
C19 C18 H18A 108.7
C17 C18 H18B 108.7
C19 C18 H18B 108.7
H18A C18 H18B 107.6
C20 C19 C18 113.4(4)
C20 C19 H19A 108.9
C18 C19 H19A 108.9
C20 C19 H19B 108.9
C18 C19 H19B 108.9
H19A C19 H19B 107.7
C21 C20 C19 114.0(4)
C21 C20 H20A 108.7
C19 C20 H20A 108.7
C21 C20 H20B 108.7
C19 C20 H20B 108.7
H20A C20 H20B 107.6
C20 C21 C22 113.8(4)
C20 C21 H21A 108.8
C22 C21 H21A 108.8
C20 C21 H21B 108.8
C22 C21 H21B 108.8
H21A C21 H21B 107.7
C21 C22 C23 113.7(4)
C21 C22 H22A 108.8
C23 C22 H22A 108.8
C21 C22 H22B 108.8
C23 C22 H22B 108.8
H22A C22 H22B 107.7
C22 C23 C24 113.5(4)
C22 C23 H23A 108.9
C24 C23 H23A 108.9
C22 C23 H23B 108.9
C24 C23 H23B 108.9
H23A C23 H23B 107.7
C25 C24 C23 114.4(4)
C25 C24 H24A 108.7
C23 C24 H24A 108.7
C25 C24 H24B 108.7
C23 C24 H24B 108.7
H24A C24 H24B 107.6
C24 C25 C26 113.8(4)
C24 C25 H25A 108.8
C26 C25 H25A 108.8
C24 C25 H25B 108.8
C26 C25 H25B 108.8
H25A C25 H25B 107.7
C27 C26 C25 113.5(4)
C27 C26 H26A 108.9
C25 C26 H26A 108.9
C27 C26 H26B 108.9
C25 C26 H26B 108.9
H26A C26 H26B 107.7
C26 C27 H27A 109.5
C26 C27 H27B 109.5
H27A C27 H27B 109.5
C26 C27 H27C 109.5
H27A C27 H27C 109.5
H27B C27 H27C 109.5
C28 N3 C30 108.1(4)
C28 N3 C31 125.4(4)
C30 N3 C31 126.4(4)
C28 N4 C29 107.8(4)
C28 N4 C43 125.9(4)
C29 N4 C43 126.2(4)
N4 C28 N3 109.5(5)
N4 C28 H28A 125.3
N3 C28 H28A 125.3
C30 C29 N4 107.5(4)
C30 C29 H29A 126.3
N4 C29 H29A 126.3
C29 C30 N3 107.1(4)
C29 C30 H30A 126.4
N3 C30 H30A 126.4
N3 C31 C32 112.5(4)
N3 C31 H31A 109.1
C32 C31 H31A 109.1
N3 C31 H31B 109.1
C32 C31 H31B 109.1
H31A C31 H31B 107.8
C31 C32 C33 111.3(4)
C31 C32 H32A 109.4
C33 C32 H32A 109.4
C31 C32 H32B 109.4
C33 C32 H32B 109.4
H32A C32 H32B 108.0
C34 C33 C32 113.7(4)
C34 C33 H33A 108.8
C32 C33 H33A 108.8
C34 C33 H33B 108.8
C32 C33 H33B 108.8
H33A C33 H33B 107.7
C33 C34 C35 112.4(4)
C33 C34 H34A 109.1
C35 C34 H34A 109.1
C33 C34 H34B 109.1
C35 C34 H34B 109.1
H34A C34 H34B 107.8
C34 C35 C36 113.7(4)
C34 C35 H35A 108.8
C36 C35 H35A 108.8
C34 C35 H35B 108.8
C36 C35 H35B 108.8
H35A C35 H35B 107.7
C35 C36 C37 113.5(4)
C35 C36 H36A 108.9
C37 C36 H36A 108.9
C35 C36 H36B 108.9
C37 C36 H36B 108.9
H36A C36 H36B 107.7
C38 C37 C36 113.1(4)
C38 C37 H37A 109.0
C36 C37 H37A 109.0
C38 C37 H37B 109.0
C36 C37 H37B 109.0
H37A C37 H37B 107.8
C39 C38 C37 112.5(4)
C39 C38 H38A 109.1
C37 C38 H38A 109.1
C39 C38 H38B 109.1
C37 C38 H38B 109.1
H38A C38 H38B 107.8
C38 C39 C40 113.5(4)
C38 C39 H39A 108.9
C40 C39 H39A 108.9
C38 C39 H39B 108.9
C40 C39 H39B 108.9
H39A C39 H39B 107.7
C39 C40 C41 113.7(4)
C39 C40 H40A 108.8
C41 C40 H40A 108.8
C39 C40 H40B 108.8
C41 C40 H40B 108.8
H40A C40 H40B 107.7
C42 C41 C40 113.0(4)
C42 C41 H41A 109.0
C40 C41 H41A 109.0
C42 C41 H41B 109.0
C40 C41 H41B 109.0
H41A C41 H41B 107.8
C41 C42 H42A 109.5
C41 C42 H42B 109.5
H42A C42 H42B 109.5
C41 C42 H42C 109.5
H42A C42 H42C 109.5
H42B C42 H42C 109.5
N4 C43 C44 112.5(4)
N4 C43 H43A 109.1
C44 C43 H43A 109.1
N4 C43 H43B 109.1
C44 C43 H43B 109.1
H43A C43 H43B 107.8
C43 C44 C45 111.2(4)
C43 C44 H44A 109.4
C45 C44 H44A 109.4
C43 C44 H44B 109.4
C45 C44 H44B 109.4
H44A C44 H44B 108.0
C44 C45 C46 113.1(4)
C44 C45 H45A 109.0
C46 C45 H45A 109.0
C44 C45 H45B 109.0
C46 C45 H45B 109.0
H45A C45 H45B 107.8
C47 C46 C45 112.9(4)
C47 C46 H46A 109.0
C45 C46 H46A 109.0
C47 C46 H46B 109.0
C45 C46 H46B 109.0
H46A C46 H46B 107.8
C48 C47 C46 114.4(4)
C48 C47 H47A 108.7
C46 C47 H47A 108.7
C48 C47 H47B 108.7
C46 C47 H47B 108.7
H47A C47 H47B 107.6
C47 C48 C49 113.6(4)
C47 C48 H48A 108.8
C49 C48 H48A 108.8
C47 C48 H48B 108.8
C49 C48 H48B 108.8
H48A C48 H48B 107.7
C50 C49 C48 113.6(4)
C50 C49 H49A 108.8
C48 C49 H49A 108.8
C50 C49 H49B 108.8
C48 C49 H49B 108.8
H49A C49 H49B 107.7
C51 C50 C49 112.8(4)
C51 C50 H50A 109.0
C49 C50 H50A 109.0
C51 C50 H50B 109.0
C49 C50 H50B 109.0
H50A C50 H50B 107.8
C52 C51 C50 113.5(4)
C52 C51 H51A 108.9
C50 C51 H51A 108.9
C52 C51 H51B 108.9
C50 C51 H51B 108.9
H51A C51 H51B 107.7
C51 C52 C53 112.8(4)
C51 C52 H52A 109.0
C53 C52 H52A 109.0
C51 C52 H52B 109.0
C53 C52 H52B 109.0
H52A C52 H52B 107.8
C54 C53 C52 114.0(4)
C54 C53 H53A 108.8
C52 C53 H53A 108.8
C54 C53 H53C 108.8
C52 C53 H53C 108.8
H53A C53 H53C 107.7
C53 C54 H54D 109.5
C53 C54 H54A 109.5
H54D C54 H54A 109.5
C53 C54 H54B 109.5
H54D C54 H54B 109.5
H54A C54 H54B 109.5

loop_
_geom_bond_atom_site_label_1
_geom_bond_atom_site_label_2
_geom_bond_distance
I1 I4 3.1070(6)
I1 I2 3.1502(6)
I2 I3 2.7621(6)
I4 I5 2.7787(6)
I6 I7 3.1118(5)
I6 I9 3.1461(6)
I7 I8 2.7762(6)
I9 I10 2.7636(6)
N1 C1 1.325(6)
N1 C3 1.373(6)
N1 C4 1.482(6)
N2 C1 1.328(6)
N2 C2 1.379(6)
N2 C16 1.478(6)
C1 H1A 0.9500
C2 C3 1.341(7)
C2 H2A 0.9500
C3 H3A 0.9500
C4 C5 1.518(7)
C4 H4A 0.9900
C4 H4B 0.9900
C5 C6 1.522(6)
C5 H5A 0.9900
C5 H5B 0.9900
C6 C7 1.524(6)
C6 H6A 0.9900
C6 H6B 0.9900
C7 C8 1.527(6)
C7 H7A 0.9900
C7 H7B 0.9900
C8 C9 1.515(6)
C8 H8A 0.9900
C8 H8B 0.9900
C9 C10 1.525(6)
C9 H9A 0.9900
C9 H9B 0.9900
C10 C11 1.522(6)
C10 H10A 0.9900
C10 H10B 0.9900
C11 C12 1.516(6)
C11 H11A 0.9900
C11 H11B 0.9900
C12 C13 1.521(6)
C12 H12A 0.9900
C12 H12B 0.9900
C13 C14 1.518(6)
C13 H13A 0.9900
C13 H13B 0.9900
C14 C15 1.521(7)
C14 H14A 0.9900
C14 H14B 0.9900
C15 H15A 0.9800
C15 H15B 0.9800
C15 H15C 0.9800
C16 C17 1.520(6)
C16 H16A 0.9900
C16 H16B 0.9900
C17 C18 1.511(6)
C17 H17A 0.9900
C17 H17B 0.9900
C18 C19 1.522(6)
C18 H18A 0.9900
C18 H18B 0.9900
C19 C20 1.519(6)
C19 H19A 0.9900
C19 H19B 0.9900
C20 C21 1.517(6)
C20 H20A 0.9900
C20 H20B 0.9900
C21 C22 1.518(6)
C21 H21A 0.9900
C21 H21B 0.9900
C22 C23 1.529(6)
C22 H22A 0.9900
C22 H22B 0.9900
C23 C24 1.531(6)
C23 H23A 0.9900
C23 H23B 0.9900
C24 C25 1.518(6)
C24 H24A 0.9900
C24 H24B 0.9900
C25 C26 1.520(6)
C25 H25A 0.9900
C25 H25B 0.9900
C26 C27 1.510(7)
C26 H26A 0.9900
C26 H26B 0.9900
C27 H27A 0.9800
C27 H27B 0.9800
C27 H27C 0.9800
N3 C28 1.326(6)
N3 C30 1.369(6)
N3 C31 1.471(6)
N4 C28 1.319(6)
N4 C29 1.374(6)
N4 C43 1.478(6)
C28 H28A 0.9500
C29 C30 1.344(7)
C29 H29A 0.9500
C30 H30A 0.9500
C31 C32 1.514(6)
C31 H31A 0.9900
C31 H31B 0.9900
C32 C33 1.527(6)
C32 H32A 0.9900
C32 H32B 0.9900
C33 C34 1.517(7)
C33 H33A 0.9900
C33 H33B 0.9900
C34 C35 1.525(6)
C34 H34A 0.9900
C34 H34B 0.9900
C35 C36 1.525(6)
C35 H35A 0.9900
C35 H35B 0.9900
C36 C37 1.536(6)
C36 H36A 0.9900
C36 H36B 0.9900
C37 C38 1.530(6)
C37 H37A 0.9900
C37 H37B 0.9900
C38 C39 1.520(6)
C38 H38A 0.9900
C38 H38B 0.9900
C39 C40 1.520(6)
C39 H39A 0.9900
C39 H39B 0.9900
C40 C41 1.524(6)
C40 H40A 0.9900
C40 H40B 0.9900
C41 C42 1.519(7)
C41 H41A 0.9900
C41 H41B 0.9900
C42 H42A 0.9800
C42 H42B 0.9800
C42 H42C 0.9800
C43 C44 1.505(6)
C43 H43A 0.9900
C43 H43B 0.9900
C44 C45 1.519(6)
C44 H44A 0.9900
C44 H44B 0.9900
C45 C46 1.524(6)
C45 H45A 0.9900
C45 H45B 0.9900
C46 C47 1.522(6)
C46 H46A 0.9900
C46 H46B 0.9900
C47 C48 1.520(6)
C47 H47A 0.9900
C47 H47B 0.9900
C48 C49 1.534(6)
C48 H48A 0.9900
C48 H48B 0.9900
C49 C50 1.525(6)
C49 H49A 0.9900
C49 H49B 0.9900
C50 C51 1.524(6)
C50 H50A 0.9900
C50 H50B 0.9900
C51 C52 1.523(6)
C51 H51A 0.9900
C51 H51B 0.9900
C52 C53 1.523(6)
C52 H52A 0.9900
C52 H52B 0.9900
C53 C54 1.519(6)
C53 H53A 0.9900
C53 H53C 0.9900
C54 H54D 0.9800
C54 H54A 0.9800
C54 H54B 0.9800

loop_
_geom_torsion_atom_site_label_1
_geom_torsion_atom_site_label_2
_geom_torsion_atom_site_label_3
_geom_torsion_atom_site_label_4
_geom_torsion
C3 N1 C1 N2 0.1(6)
C4 N1 C1 N2 -177.1(4)
C2 N2 C1 N1 -0.3(6)
C16 N2 C1 N1 177.6(4)
C1 N2 C2 C3 0.3(5)
C16 N2 C2 C3 -177.5(4)
N2 C2 C3 N1 -0.2(6)
C1 N1 C3 C2 0.1(6)
C4 N1 C3 C2 177.2(4)
C1 N1 C4 C5 109.8(5)
C3 N1 C4 C5 -66.9(6)
N1 C4 C5 C6 -174.9(4)
C4 C5 C6 C7 175.5(4)
C5 C6 C7 C8 -177.6(4)
C6 C7 C8 C9 176.9(4)
C7 C8 C9 C10 177.3(4)
C8 C9 C10 C11 178.4(4)
C9 C10 C11 C12 179.0(4)
C10 C11 C12 C13 178.4(4)
C11 C12 C13 C14 179.0(4)
C12 C13 C14 C15 179.8(4)
C1 N2 C16 C17 -103.7(5)
C2 N2 C16 C17 73.8(6)
N2 C16 C17 C18 179.6(4)
C16 C17 C18 C19 -177.1(4)
C17 C18 C19 C20 177.9(4)
C18 C19 C20 C21 179.5(4)
C19 C20 C21 C22 -177.1(4)
C20 C21 C22 C23 178.8(4)
C21 C22 C23 C24 179.7(4)
C22 C23 C24 C25 -179.9(4)
C23 C24 C25 C26 -179.4(4)
C24 C25 C26 C27 179.4(4)
C29 N4 C28 N3 0.9(5)
C43 N4 C28 N3 177.7(4)
C30 N3 C28 N4 -1.0(6)
C31 N3 C28 N4 -177.6(4)
C28 N4 C29 C30 -0.5(5)
C43 N4 C29 C30 -177.3(4)
N4 C29 C30 N3 -0.1(5)
C28 N3 C30 C29 0.7(5)
C31 N3 C30 C29 177.2(4)
C28 N3 C31 C32 101.0(5)
C30 N3 C31 C32 -75.0(6)
N3 C31 C32 C33 -179.3(4)
C31 C32 C33 C34 177.5(4)
C32 C33 C34 C35 -178.6(4)
C33 C34 C35 C36 -179.3(4)
C34 C35 C36 C37 176.9(4)
C35 C36 C37 C38 -179.1(4)
C36 C37 C38 C39 -179.1(4)
C37 C38 C39 C40 179.8(4)
C38 C39 C40 C41 180.0(4)
C39 C40 C41 C42 -179.9(4)
C28 N4 C43 C44 -110.6(5)
C29 N4 C43 C44 65.6(6)
N4 C43 C44 C45 173.5(4)
C43 C44 C45 C46 -175.0(4)
C44 C45 C46 C47 177.7(4)
C45 C46 C47 C48 -176.8(4)
C46 C47 C48 C49 -178.6(4)
C47 C48 C49 C50 -178.4(4)
C48 C49 C50 C51 -177.8(4)
C49 C50 C51 C52 -179.6(4)
C50 C51 C52 C53 -179.7(4)
C51 C52 C53 C54 179.5(4)
